data_1571166
loop_
_publ_author_name
'Li, Jingxi'
'Long, Sihui'

_publ_section_title
;
 4-Fluoro-2-(phenylamino)benzoic acid
;
_journal_coeditor_code HB4457
_journal_issue 3
_journal_name_full IUCrData
_journal_paper_doi 10.1107/S2414314624001974
_journal_volume 9
_journal_year 2024
_chemical_formula_iupac 'C13 H10 F N O2'
_chemical_formula_moiety 'C13 H10 F N O2'
_chemical_formula_sum 'C13 H10 F N O2'
_chemical_formula_weight 231.22
_chemical_name_systematic
;
4-Fluoro-2-(phenylamino)benzoic acid
;
_space_group_IT_number 2
_space_group_name_Hall '-P 1'
_space_group_name_H-M_alt 'P -1'
_symmetry_cell_setting triclinic
_symmetry_space_group_name_Hall '-P 1'
_symmetry_space_group_name_H-M 'P -1'
_atom_sites_solution_hydrogens geom
_atom_sites_solution_primary direct
_atom_sites_solution_secondary difmap
_audit_creation_method SHELXL-97
_cell_angle_alpha 89.4150(14)
_cell_angle_beta 78.0130(14)
_cell_angle_gamma 78.9010(14)
_cell_formula_units_Z 4
_cell_length_a 9.9550(3)
_cell_length_b 10.0060(3)
_cell_length_c 11.3320(4)
_cell_measurement_reflns_used 4887
_cell_measurement_temperature 90(2)
_cell_measurement_theta_max 27.5
_cell_measurement_theta_min 1.0
_cell_volume 1082.99(6)
_computing_cell_refinement
;
Denzo-SMN (Otwinowski & Minor, 1997)
;
_computing_data_collection
;
<i>COLLECT</i> (Nonius, 2002)
;
_computing_data_reduction
;
Denzo-SMN (Otwinowski & Minor, 1997)
;
_computing_molecular_graphics
;
SHELXTL (Sheldrick, 2008)
;
_computing_publication_material
;
XP in SHELXTL (Sheldrick, 2008)
;
_computing_structure_refinement
;
SHELXL97 (Sheldrick, 2015)
;
_computing_structure_solution
;
SHELXS97 (Sheldrick, 2008)
;
_diffrn_ambient_temperature 90(2)
_diffrn_detector_area_resol_mean 18
_diffrn_measured_fraction_theta_full 0.998
_diffrn_measured_fraction_theta_max 0.998
_diffrn_measurement_device_type 'Nonius KappaCCD diffractometer'
_diffrn_measurement_method '\w scans at fixed \c=55\%'
_diffrn_radiation_monochromator graphite
_diffrn_radiation_source 'fine-focus sealed tube'
_diffrn_radiation_type MoK\a
_diffrn_radiation_wavelength 0.71073
_diffrn_reflns_av_R_equivalents 0.0621
_diffrn_reflns_av_sigmaI/netI 0.0882
_diffrn_reflns_limit_h_max 12
_diffrn_reflns_limit_h_min -12
_diffrn_reflns_limit_k_max 12
_diffrn_reflns_limit_k_min -12
_diffrn_reflns_limit_l_max 14
_diffrn_reflns_limit_l_min -14
_diffrn_reflns_number 9760
_diffrn_reflns_theta_full 27.39
_diffrn_reflns_theta_max 27.39
_diffrn_reflns_theta_min 1.84
_exptl_absorpt_coefficient_mu 0.108
_exptl_absorpt_correction_T_max 0.9893
_exptl_absorpt_correction_T_min 0.9582
_exptl_absorpt_correction_type multi-scan
_exptl_absorpt_process_details
;
(Scalepack; Otwinowski & Minor, 1997)
;
_exptl_crystal_colour colorless
_exptl_crystal_density_diffrn 1.418
_exptl_crystal_density_method 'not measured'
_exptl_crystal_description rod
_exptl_crystal_F_000 480
_exptl_crystal_size_max 0.40
_exptl_crystal_size_mid 0.10
_exptl_crystal_size_min 0.10
_refine_diff_density_max 0.276
_refine_diff_density_min -0.289
_refine_ls_extinction_method none
_refine_ls_goodness_of_fit_ref 0.944
_refine_ls_hydrogen_treatment constr
_refine_ls_matrix_type full
_refine_ls_number_parameters 309
_refine_ls_number_reflns 4918
_refine_ls_number_restraints 0
_refine_ls_restrained_S_all 0.944
_refine_ls_R_factor_all 0.1177
_refine_ls_R_factor_gt 0.0503
_refine_ls_shift/su_max 0.001
_refine_ls_shift/su_mean 0.000
_refine_ls_structure_factor_coef Fsqd
_refine_ls_weighting_details 'calc w=1/[\s^2^(Fo^2^)+(0.0609P)^2^+0.0000P] where P=(Fo^2^+2Fc^2^)/3'
_refine_ls_weighting_scheme calc
_refine_ls_wR_factor_gt 0.1068
_refine_ls_wR_factor_ref 0.1314
_reflns_number_gt 2625
_reflns_number_total 4918
_reflns_threshold_expression I>2\s(I)
_cod_data_source_file hb4457.cif
_cod_data_source_block I
_cod_database_code 1571166

loop_
_symmetry_equiv_pos_as_xyz
'x, y, z'
'-x, -y, -z'

loop_
_atom_site_type_symbol
_atom_site_label
_atom_site_fract_x
_atom_site_fract_y
_atom_site_fract_z
_atom_site_U_iso_or_equiv
_atom_site_adp_type
_atom_site_calc_flag
_atom_site_refinement_flags
_atom_site_occupancy
_atom_site_symmetry_multiplicity
_atom_site_disorder_assembly
_atom_site_disorder_group
F F1B 0.33716(12) 0.00814(11) 0.33502(9) 0.0289(3) Uani d . 1 1 . .
C C1B 0.5768(2) 0.24263(18) 0.29666(16) 0.0187(4) Uani d . 1 1 . .
C C2B 0.5628(2) 0.28222(18) 0.41950(15) 0.0180(4) Uani d . 1 1 . .
C C3B 0.4705(2) 0.22914(18) 0.50929(16) 0.0209(5) Uani d . 1 1 . .
H H3B 0.4611 0.2575 0.5908 0.025 Uiso calc R 1 1 . .
C C4B 0.3924(2) 0.13739(19) 0.48453(16) 0.0213(5) Uani d . 1 1 . .
H H4B 0.3298 0.1019 0.5463 0.026 Uiso calc R 1 1 . .
C C5B 0.4108(2) 0.09982(19) 0.36367(17) 0.0207(5) Uani d . 1 1 . .
C C6B 0.4976(2) 0.14842(18) 0.27121(16) 0.0214(5) Uani d . 1 1 . .
H H6B 0.5047 0.1190 0.1903 0.026 Uiso calc R 1 1 . .
N N7B 0.66309(17) 0.29688(16) 0.20633(13) 0.0233(4) Uani d . 1 1 . .
H H7B 0.7129 0.3520 0.2288 0.028 Uiso calc R 1 1 . .
C C8B 0.6802(2) 0.2731(2) 0.08018(16) 0.0216(5) Uani d . 1 1 . .
C C9B 0.7158(2) 0.1412(2) 0.02896(16) 0.0255(5) Uani d . 1 1 . .
H H9B 0.7313 0.0645 0.0780 0.031 Uiso calc R 1 1 . .
C C10B 0.7281(2) 0.1238(2) -0.09443(17) 0.0281(5) Uani d . 1 1 . .
H H10B 0.7496 0.0343 -0.1294 0.034 Uiso calc R 1 1 . .
C C11B 0.7098(2) 0.2344(2) -0.16717(17) 0.0299(5) Uani d . 1 1 . .
H H11B 0.7185 0.2214 -0.2515 0.036 Uiso calc R 1 1 . .
C C12B 0.6787(2) 0.3644(2) -0.11607(17) 0.0305(5) Uani d . 1 1 . .
H H12B 0.6678 0.4410 -0.1659 0.037 Uiso calc R 1 1 . .
C C13B 0.6633(2) 0.3839(2) 0.00710(16) 0.0262(5) Uani d . 1 1 . .
H H13B 0.6411 0.4736 0.0415 0.031 Uiso calc R 1 1 . .
C C14B 0.6411(2) 0.38018(19) 0.45451(16) 0.0191(4) Uani d . 1 1 . .
O O15B 0.71882(13) 0.44023(12) 0.38231(10) 0.0216(3) Uani d . 1 1 . .
O O16B 0.62152(14) 0.40054(13) 0.57300(10) 0.0231(3) Uani d . 1 1 . .
H H16B 0.6748 0.4510 0.5876 0.035 Uiso calc R 1 1 . .
F F1A -0.15859(12) 0.01065(11) 0.31096(10) 0.0312(3) Uani d . 1 1 . .
C C1A 0.0766(2) 0.24951(19) 0.27856(16) 0.0209(5) Uani d . 1 1 . .
C C2A 0.06407(19) 0.28389(18) 0.40285(16) 0.0185(4) Uani d . 1 1 . .
C C3A -0.0259(2) 0.22559(19) 0.49136(17) 0.0211(5) Uani d . 1 1 . .
H H3A -0.0339 0.2495 0.5738 0.025 Uiso calc R 1 1 . .
C C4A -0.1028(2) 0.13494(19) 0.46294(17) 0.0231(5) Uani d . 1 1 . .
H H4A -0.1640 0.0964 0.5235 0.028 Uiso calc R 1 1 . .
C C5A -0.0867(2) 0.10265(19) 0.34142(17) 0.0229(5) Uani d . 1 1 . .
C C6A -0.0025(2) 0.15615(18) 0.25109(17) 0.0225(5) Uani d . 1 1 . .
H H6A 0.0030 0.1306 0.1694 0.027 Uiso calc R 1 1 . .
N N7A 0.16563(18) 0.30209(17) 0.18986(13) 0.0272(4) Uani d . 1 1 . .
H H7A 0.2212 0.3499 0.2136 0.033 Uiso calc R 1 1 . .
C C8A 0.1777(2) 0.28748(19) 0.06299(16) 0.0233(5) Uani d . 1 1 . .
C C9A 0.0611(2) 0.3164(2) 0.01172(18) 0.0324(5) Uani d . 1 1 . .
H H9A -0.0292 0.3448 0.0615 0.039 Uiso calc R 1 1 . .
C C10A 0.0762(2) 0.3039(2) -0.11224(18) 0.0343(6) Uani d . 1 1 . .
H H10A -0.0043 0.3216 -0.1470 0.041 Uiso calc R 1 1 . .
C C11A 0.2074(2) 0.2658(2) -0.18536(18) 0.0299(5) Uani d . 1 1 . .
H H11A 0.2176 0.2581 -0.2704 0.036 Uiso calc R 1 1 . .
C C12A 0.3237(2) 0.2389(2) -0.13428(16) 0.0287(5) Uani d . 1 1 . .
H H12A 0.4142 0.2135 -0.1846 0.034 Uiso calc R 1 1 . .
C C13A 0.3098(2) 0.2488(2) -0.01033(17) 0.0262(5) Uani d . 1 1 . .
H H13A 0.3902 0.2291 0.0243 0.031 Uiso calc R 1 1 . .
C C14A 0.1435(2) 0.37892(19) 0.43984(16) 0.0193(4) Uani d . 1 1 . .
O O15A 0.22885(13) 0.43274(13) 0.36935(10) 0.0224(3) Uani d . 1 1 . .
O O16A 0.11716(14) 0.40479(13) 0.55831(10) 0.0222(3) Uani d . 1 1 . .
H H16A 0.1700 0.4553 0.5738 0.033 Uiso calc R 1 1 . .

loop_
_atom_site_aniso_label
_atom_site_aniso_U_11
_atom_site_aniso_U_22
_atom_site_aniso_U_33
_atom_site_aniso_U_12
_atom_site_aniso_U_13
_atom_site_aniso_U_23
F1B 0.0345(7) 0.0296(7) 0.0280(6) -0.0177(6) -0.0080(5) -0.0036(5)
C1B 0.0189(11) 0.0165(10) 0.0214(10) -0.0035(9) -0.0060(8) 0.0011(8)
C2B 0.0186(11) 0.0170(10) 0.0188(10) -0.0037(9) -0.0049(8) 0.0005(8)
C3B 0.0239(12) 0.0185(11) 0.0193(10) -0.0007(9) -0.0055(9) -0.0032(8)
C4B 0.0202(12) 0.0226(11) 0.0200(10) -0.0040(9) -0.0021(9) 0.0001(8)
C5B 0.0210(12) 0.0177(11) 0.0255(11) -0.0058(9) -0.0077(9) -0.0019(8)
C6B 0.0260(12) 0.0181(11) 0.0208(10) -0.0027(9) -0.0075(9) -0.0027(8)
N7B 0.0285(10) 0.0287(10) 0.0176(8) -0.0142(8) -0.0076(7) -0.0002(7)
C8B 0.0201(12) 0.0273(12) 0.0190(10) -0.0069(9) -0.0056(9) -0.0038(9)
C9B 0.0256(13) 0.0290(12) 0.0212(11) -0.0030(10) -0.0059(9) 0.0002(9)
C10B 0.0301(13) 0.0293(13) 0.0246(11) -0.0065(10) -0.0038(10) -0.0078(9)
C11B 0.0337(14) 0.0421(14) 0.0163(10) -0.0141(11) -0.0040(9) -0.0042(10)
C12B 0.0397(15) 0.0325(13) 0.0218(11) -0.0142(11) -0.0054(10) 0.0041(9)
C13B 0.0323(13) 0.0231(11) 0.0246(11) -0.0099(10) -0.0051(9) -0.0015(9)
C14B 0.0209(12) 0.0179(11) 0.0187(10) 0.0001(9) -0.0080(9) -0.0030(8)
O15B 0.0250(8) 0.0232(8) 0.0187(7) -0.0093(6) -0.0048(6) 0.0007(6)
O16B 0.0270(9) 0.0267(8) 0.0181(7) -0.0109(6) -0.0053(6) -0.0029(6)
F1A 0.0329(7) 0.0277(7) 0.0367(7) -0.0150(6) -0.0069(6) -0.0049(5)
C1A 0.0179(12) 0.0210(11) 0.0237(11) -0.0058(9) -0.0021(9) -0.0013(8)
C2A 0.0166(11) 0.0177(11) 0.0205(10) -0.0010(8) -0.0045(8) -0.0025(8)
C3A 0.0188(12) 0.0204(11) 0.0231(10) -0.0022(9) -0.0040(9) -0.0002(8)
C4A 0.0204(12) 0.0218(11) 0.0264(11) -0.0057(9) -0.0023(9) 0.0039(9)
C5A 0.0222(12) 0.0163(11) 0.0324(12) -0.0070(9) -0.0076(9) 0.0001(9)
C6A 0.0226(12) 0.0206(11) 0.0257(11) -0.0034(9) -0.0081(9) -0.0054(9)
N7A 0.0317(11) 0.0361(11) 0.0184(9) -0.0189(9) -0.0040(8) -0.0048(7)
C8A 0.0291(13) 0.0243(12) 0.0203(10) -0.0124(10) -0.0074(9) -0.0021(8)
C9A 0.0263(13) 0.0436(14) 0.0264(12) -0.0070(11) -0.0029(10) -0.0046(10)
C10A 0.0332(14) 0.0470(15) 0.0279(12) -0.0103(11) -0.0158(11) -0.0004(10)
C11A 0.0392(15) 0.0322(13) 0.0211(11) -0.0120(11) -0.0076(10) -0.0006(9)
C12A 0.0306(13) 0.0318(13) 0.0223(11) -0.0058(10) -0.0022(10) -0.0011(9)
C13A 0.0297(13) 0.0293(12) 0.0225(11) -0.0086(10) -0.0092(10) 0.0020(9)
C14A 0.0187(12) 0.0189(11) 0.0198(10) -0.0013(9) -0.0049(9) -0.0011(8)
O15A 0.0254(8) 0.0252(8) 0.0187(7) -0.0105(6) -0.0040(6) -0.0008(6)
O16A 0.0252(9) 0.0245(8) 0.0190(7) -0.0094(6) -0.0055(6) -0.0029(6)

loop_
_atom_type_symbol
_atom_type_description
_atom_type_scat_dispersion_real
_atom_type_scat_dispersion_imag
_atom_type_scat_source
C C 0.0033 0.0016 'International Tables Vol C Tables 4.2.6.8 and 6.1.1.4'
H H 0.0000 0.0000 'International Tables Vol C Tables 4.2.6.8 and 6.1.1.4'
F F 0.0171 0.0103 'International Tables Vol C Tables 4.2.6.8 and 6.1.1.4'
N N 0.0061 0.0033 'International Tables Vol C Tables 4.2.6.8 and 6.1.1.4'
O O 0.0106 0.0060 'International Tables Vol C Tables 4.2.6.8 and 6.1.1.4'

loop_
_geom_angle_atom_site_label_1
_geom_angle_atom_site_label_2
_geom_angle_atom_site_label_3
_geom_angle_site_symmetry_1
_geom_angle_site_symmetry_3
_geom_angle
_geom_angle_publ_flag
N7B C1B C6B . . 121.45(17) ?
N7B C1B C2B . . 120.72(17) ?
C6B C1B C2B . . 117.82(17) ?
C3B C2B C1B . . 119.53(17) ?
C3B C2B C14B . . 118.85(16) ?
C1B C2B C14B . . 121.61(17) ?
C4B C3B C2B . . 122.73(17) ?
C4B C3B H3B . . 118.6 ?
C2B C3B H3B . . 118.6 ?
C3B C4B C5B . . 115.89(18) ?
C3B C4B H4B . . 122.1 ?
C5B C4B H4B . . 122.1 ?
F1B C5B C6B . . 117.37(16) ?
F1B C5B C4B . . 117.99(17) ?
C6B C5B C4B . . 124.64(19) ?
C5B C6B C1B . . 119.37(17) ?
C5B C6B H6B . . 120.3 ?
C1B C6B H6B . . 120.3 ?
C1B N7B C8B . . 126.58(16) ?
C1B N7B H7B . . 116.7 ?
C8B N7B H7B . . 116.7 ?
C13B C8B C9B . . 119.77(17) ?
C13B C8B N7B . . 118.66(17) ?
C9B C8B N7B . . 121.56(17) ?
C10B C9B C8B . . 119.15(18) ?
C10B C9B H9B . . 120.4 ?
C8B C9B H9B . . 120.4 ?
C11B C10B C9B . . 121.00(19) ?
C11B C10B H10B . . 119.5 ?
C9B C10B H10B . . 119.5 ?
C10B C11B C12B . . 119.33(18) ?
C10B C11B H11B . . 120.3 ?
C12B C11B H11B . . 120.3 ?
C11B C12B C13B . . 120.53(19) ?
C11B C12B H12B . . 119.7 ?
C13B C12B H12B . . 119.7 ?
C8B C13B C12B . . 120.17(18) ?
C8B C13B H13B . . 119.9 ?
C12B C13B H13B . . 119.9 ?
O15B C14B O16B . . 121.64(17) ?
O15B C14B C2B . . 124.45(16) ?
O16B C14B C2B . . 113.91(16) ?
C14B O16B H16B . . 109.5 ?
N7A C1A C6A . . 121.31(17) ?
N7A C1A C2A . . 121.16(17) ?
C6A C1A C2A . . 117.50(17) ?
C3A C2A C1A . . 119.52(18) ?
C3A C2A C14A . . 119.23(17) ?
C1A C2A C14A . . 121.25(17) ?
C4A C3A C2A . . 122.23(18) ?
C4A C3A H3A . . 118.9 ?
C2A C3A H3A . . 118.9 ?
C3A C4A C5A . . 116.65(18) ?
C3A C4A H4A . . 121.7 ?
C5A C4A H4A . . 121.7 ?
F1A C5A C6A . . 117.90(17) ?
F1A C5A C4A . . 117.91(17) ?
C6A C5A C4A . . 124.19(19) ?
C5A C6A C1A . . 119.90(18) ?
C5A C6A H6A . . 120.1 ?
C1A C6A H6A . . 120.1 ?
C1A N7A C8A . . 126.76(16) ?
C1A N7A H7A . . 116.6 ?
C8A N7A H7A . . 116.6 ?
C9A C8A C13A . . 119.78(18) ?
C9A C8A N7A . . 121.23(18) ?
C13A C8A N7A . . 118.94(17) ?
C8A C9A C10A . . 120.0(2) ?
C8A C9A H9A . . 120.0 ?
C10A C9A H9A . . 120.0 ?
C11A C10A C9A . . 120.3(2) ?
C11A C10A H10A . . 119.9 ?
C9A C10A H10A . . 119.9 ?
C10A C11A C12A . . 119.62(19) ?
C10A C11A H11A . . 120.2 ?
C12A C11A H11A . . 120.2 ?
C11A C12A C13A . . 120.6(2) ?
C11A C12A H12A . . 119.7 ?
C13A C12A H12A . . 119.7 ?
C12A C13A C8A . . 119.67(19) ?
C12A C13A H13A . . 120.2 ?
C8A C13A H13A . . 120.2 ?
O15A C14A O16A . . 121.23(17) ?
O15A C14A C2A . . 124.38(16) ?
O16A C14A C2A . . 114.38(16) ?
C14A O16A H16A . . 109.5 ?

loop_
_geom_bond_atom_site_label_1
_geom_bond_atom_site_label_2
_geom_bond_site_symmetry_2
_geom_bond_distance
_geom_bond_publ_flag
F1B C5B . 1.359(2) ?
C1B N7B . 1.372(2) ?
C1B C6B . 1.407(3) ?
C1B C2B . 1.423(2) ?
C2B C3B . 1.397(3) ?
C2B C14B . 1.468(3) ?
C3B C4B . 1.377(3) ?
C3B H3B . 0.9500 ?
C4B C5B . 1.390(2) ?
C4B H4B . 0.9500 ?
C5B C6B . 1.363(3) ?
C6B H6B . 0.9500 ?
N7B C8B . 1.421(2) ?
N7B H7B . 0.8800 ?
C8B C13B . 1.382(3) ?
C8B C9B . 1.398(3) ?
C9B C10B . 1.388(2) ?
C9B H9B . 0.9500 ?
C10B C11B . 1.380(3) ?
C10B H10B . 0.9500 ?
C11B C12B . 1.381(3) ?
C11B H11B . 0.9500 ?
C12B C13B . 1.384(2) ?
C12B H12B . 0.9500 ?
C13B H13B . 0.9500 ?
C14B O15B . 1.239(2) ?
C14B O16B . 1.3281(19) ?
O16B H16B . 0.8400 ?
F1A C5A . 1.357(2) ?
C1A N7A . 1.368(2) ?
C1A C6A . 1.408(3) ?
C1A C2A . 1.428(2) ?
C2A C3A . 1.401(3) ?
C2A C14A . 1.463(3) ?
C3A C4A . 1.375(3) ?
C3A H3A . 0.9500 ?
C4A C5A . 1.387(3) ?
C4A H4A . 0.9500 ?
C5A C6A . 1.357(3) ?
C6A H6A . 0.9500 ?
N7A C8A . 1.424(2) ?
N7A H7A . 0.8800 ?
C8A C9A . 1.384(3) ?
C8A C13A . 1.388(3) ?
C9A C10A . 1.386(3) ?
C9A H9A . 0.9500 ?
C10A C11A . 1.380(3) ?
C10A H10A . 0.9500 ?
C11A C12A . 1.380(3) ?
C11A H11A . 0.9500 ?
C12A C13A . 1.385(2) ?
C12A H12A . 0.9500 ?
C13A H13A . 0.9500 ?
C14A O15A . 1.239(2) ?
C14A O16A . 1.3315(19) ?
O16A H16A . 0.8400 ?

loop_
_geom_hbond_atom_site_label_D
_geom_hbond_atom_site_label_H
_geom_hbond_atom_site_label_A
_geom_hbond_site_symmetry_A
_geom_hbond_distance_DH
_geom_hbond_distance_HA
_geom_hbond_distance_DA
_geom_hbond_angle_DHA
N7A H7A O15A . 0.88 1.98 2.673(2) 135
N7B H7B O15B . 0.88 1.98 2.6770(19) 136
O16A H16A O15B 2_666 0.84 1.80 2.6413(19) 176
O16B H16B O15A 2_666 0.84 1.77 2.6099(19) 174
C4A H4A F1B 2_556 0.95 2.48 3.426(2) 174
C4B H4B F1A 2_556 0.95 2.52 3.464(2) 173

loop_
_geom_torsion_atom_site_label_1
_geom_torsion_atom_site_label_2
_geom_torsion_atom_site_label_3
_geom_torsion_atom_site_label_4
_geom_torsion_site_symmetry_1
_geom_torsion_site_symmetry_2
_geom_torsion_site_symmetry_3
_geom_torsion_site_symmetry_4
_geom_torsion
_geom_torsion_publ_flag
N7B C1B C2B C3B . . . . 177.69(17) ?
C6B C1B C2B C3B . . . . -1.2(3) ?
N7B C1B C2B C14B . . . . -1.0(3) ?
C6B C1B C2B C14B . . . . -179.85(17) ?
C1B C2B C3B C4B . . . . 0.9(3) ?
C14B C2B C3B C4B . . . . 179.66(17) ?
C2B C3B C4B C5B . . . . 0.0(3) ?
C3B C4B C5B F1B . . . . 179.21(16) ?
C3B C4B C5B C6B . . . . -0.8(3) ?
F1B C5B C6B C1B . . . . -179.47(16) ?
C4B C5B C6B C1B . . . . 0.6(3) ?
N7B C1B C6B C5B . . . . -178.39(18) ?
C2B C1B C6B C5B . . . . 0.5(3) ?
C6B C1B N7B C8B . . . . 3.0(3) ?
C2B C1B N7B C8B . . . . -175.79(17) ?
C1B N7B C8B C13B . . . . 126.8(2) ?
C1B N7B C8B C9B . . . . -54.3(3) ?
C13B C8B C9B C10B . . . . -2.5(3) ?
N7B C8B C9B C10B . . . . 178.62(18) ?
C8B C9B C10B C11B . . . . 1.9(3) ?
C9B C10B C11B C12B . . . . 0.0(3) ?
C10B C11B C12B C13B . . . . -1.3(3) ?
C9B C8B C13B C12B . . . . 1.3(3) ?
N7B C8B C13B C12B . . . . -179.79(18) ?
C11B C12B C13B C8B . . . . 0.6(3) ?
C3B C2B C14B O15B . . . . -175.23(18) ?
C1B C2B C14B O15B . . . . 3.5(3) ?
C3B C2B C14B O16B . . . . 4.6(3) ?
C1B C2B C14B O16B . . . . -176.67(16) ?
N7A C1A C2A C3A . . . . -178.56(18) ?
C6A C1A C2A C3A . . . . -0.6(3) ?
N7A C1A C2A C14A . . . . 1.4(3) ?
C6A C1A C2A C14A . . . . 179.35(17) ?
C1A C2A C3A C4A . . . . 0.4(3) ?
C14A C2A C3A C4A . . . . -179.57(17) ?
C2A C3A C4A C5A . . . . 0.4(3) ?
C3A C4A C5A F1A . . . . 178.27(16) ?
C3A C4A C5A C6A . . . . -1.0(3) ?
F1A C5A C6A C1A . . . . -178.49(16) ?
C4A C5A C6A C1A . . . . 0.8(3) ?
N7A C1A C6A C5A . . . . 178.01(18) ?
C2A C1A C6A C5A . . . . 0.0(3) ?
C6A C1A N7A C8A . . . . 9.0(3) ?
C2A C1A N7A C8A . . . . -173.10(18) ?
C1A N7A C8A C9A . . . . 50.9(3) ?
C1A N7A C8A C13A . . . . -131.7(2) ?
C13A C8A C9A C10A . . . . 1.4(3) ?
N7A C8A C9A C10A . . . . 178.73(18) ?
C8A C9A C10A C11A . . . . -1.6(3) ?
C9A C10A C11A C12A . . . . 0.6(3) ?
C10A C11A C12A C13A . . . . 0.6(3) ?
C11A C12A C13A C8A . . . . -0.7(3) ?
C9A C8A C13A C12A . . . . -0.2(3) ?
N7A C8A C13A C12A . . . . -177.65(17) ?
C3A C2A C14A O15A . . . . 177.69(18) ?
C1A C2A C14A O15A . . . . -2.2(3) ?
C3A C2A C14A O16A . . . . -2.4(3) ?
C1A C2A C14A O16A . . . . 177.70(16) ?
